data_7215545
loop_
_publ_author_name
'Li, Suyue'
'Li, Ming'
'Qin, Jingui'
'Tong, Mingliang'
'Chen, Xiaoming'
'Liu, Tao'
'Fu, Yang'
'Wu, Shuixing'
'Su, Zhongmin'

_publ_section_title
;
 Synthesis, crystal structures and nonlinear optical properties of three
 TCF-based chromophores
;
_journal_coden_ASTM CRECF4
_journal_issue 4
_journal_name_full CrystEngComm
_journal_page_first 589
_journal_page_last 596
_journal_paper_doi 10.1039/b811833g
_journal_volume 11
_journal_year 2009
_chemical_formula_sum 'C31 H32 N6 O3'
_chemical_formula_weight 536.63
_space_group_IT_number 14
_symmetry_cell_setting monoclinic
_symmetry_space_group_name_Hall '-P 2ybc'
_symmetry_space_group_name_H-M 'P 1 21/c 1'
_atom_sites_solution_hydrogens geom
_atom_sites_solution_primary direct
_atom_sites_solution_secondary difmap
_audit_creation_method SHELXL-97
_cell_angle_alpha 90.00
_cell_angle_beta 99.781(1)
_cell_angle_gamma 90.00
_cell_formula_units_Z 4
_cell_length_a 21.2261(18)
_cell_length_b 7.0551(6)
_cell_length_c 19.1150(16)
_cell_measurement_temperature 123(2)
_cell_volume 2820.9(4)
_computing_cell_refinement 'SAINT-PLUS, Ver. 6.0, 1997'
_computing_data_collection 'SMART, 1998.'
_computing_data_reduction 'SAINT-PLUS, Ver. 6.0, 1997'
_computing_molecular_graphics 'XP, Ver. 6.10, Bruker AXS Inc., 2000'
_computing_publication_material 'SHELXTL-Bruker AXS Inc., 1998'
_computing_structure_refinement 'SHELXL-97 (Sheldrick, 1997)'
_computing_structure_solution 'SHELXS-97 (Sheldrick, 1990)'
_diffrn_ambient_temperature 123(2)
_diffrn_measured_fraction_theta_full 0.994
_diffrn_measured_fraction_theta_max 0.994
_diffrn_measurement_device_type 'Bruker Apex CCD'
_diffrn_measurement_method '\w scan'
_diffrn_radiation_monochromator graphite
_diffrn_radiation_source 'fine-focus sealed tube'
_diffrn_radiation_type MoK\a
_diffrn_radiation_wavelength 0.71073
_diffrn_reflns_av_R_equivalents 0.0295
_diffrn_reflns_av_sigmaI/netI 0.0305
_diffrn_reflns_limit_h_max 25
_diffrn_reflns_limit_h_min -25
_diffrn_reflns_limit_k_max 8
_diffrn_reflns_limit_k_min -8
_diffrn_reflns_limit_l_max 22
_diffrn_reflns_limit_l_min -22
_diffrn_reflns_number 21462
_diffrn_reflns_theta_full 25.00
_diffrn_reflns_theta_max 25.00
_diffrn_reflns_theta_min 1.95
_exptl_absorpt_coefficient_mu 0.084
_exptl_absorpt_correction_T_max 0.9851
_exptl_absorpt_correction_T_min 0.9737
_exptl_absorpt_correction_type multi-scan
_exptl_absorpt_process_details SADABS
_exptl_crystal_colour black
_exptl_crystal_density_diffrn 1.264
_exptl_crystal_density_method 'not measured'
_exptl_crystal_description block
_exptl_crystal_F_000 1136
_exptl_crystal_size_max 0.32
_exptl_crystal_size_mid 0.26
_exptl_crystal_size_min 0.18
_refine_diff_density_max 1.146
_refine_diff_density_min -0.360
_refine_diff_density_rms 0.064
_refine_ls_extinction_method none
_refine_ls_goodness_of_fit_ref 1.070
_refine_ls_hydrogen_treatment constr
_refine_ls_matrix_type full
_refine_ls_number_parameters 502
_refine_ls_number_reflns 4955
_refine_ls_number_restraints 4
_refine_ls_restrained_S_all 1.070
_refine_ls_R_factor_all 0.1084
_refine_ls_R_factor_gt 0.0971
_refine_ls_shift/su_max 0.000
_refine_ls_shift/su_mean 0.000
_refine_ls_structure_factor_coef Fsqd
_refine_ls_weighting_details 'calc w=1/[\s^2^(Fo^2^)+(0.0882P)^2^+8.4878P] where P=(Fo^2^+2Fc^2^)/3'
_refine_ls_weighting_scheme calc
_refine_ls_wR_factor_gt 0.2567
_refine_ls_wR_factor_ref 0.2649
_reflns_number_gt 4199
_reflns_number_total 4955
_reflns_threshold_expression >2sigma(I)
_cod_duplicate_entry 7200270
_cod_data_source_file b811833g.txt
_cod_data_source_block 3
_cod_depositor_comments
;
 Updated bibliographic information.

 Antanas Vaitkus,
 2019-09-18

 Marked entry as a duplicate of entry 7200270.

 Antanas Vaitkus,
 2019-09-18
;
_cod_original_sg_symbol_H-M P2(1)/C
_cod_database_code 7215545

loop_
_symmetry_equiv_pos_as_xyz
'x, y, z'
'-x, y+1/2, -z+1/2'
'-x, -y, -z'
'x, -y-1/2, z-1/2'

loop_
_atom_site_label
_atom_site_type_symbol
_atom_site_fract_x
_atom_site_fract_y
_atom_site_fract_z
_atom_site_U_iso_or_equiv
_atom_site_adp_type
_atom_site_occupancy
_atom_site_symmetry_multiplicity
_atom_site_calc_flag
_atom_site_refinement_flags
_atom_site_disorder_assembly
_atom_site_disorder_group
O1 O 0.46795(11) 0.8172(4) 0.33109(12) 0.0330(6) Uani 1 1 d . . .
N1 N 0.57779(17) 0.8178(5) 0.21767(18) 0.0454(9) Uani 1 1 d . . .
N2 N 0.39227(17) 0.6823(6) 0.08725(17) 0.0498(9) Uani 1 1 d . . .
N3 N 0.26965(19) 0.6834(8) 0.1846(2) 0.0705(13) Uani 1 1 d . . .
C1 C 0.43025(16) 0.7784(5) 0.27028(18) 0.0274(8) Uani 1 1 d . . .
C2 C 0.36538(17) 0.7518(5) 0.2814(2) 0.0314(8) Uani 1 1 d . . .
C3 C 0.3646(2) 0.7675(5) 0.3525(2) 0.0386(9) Uani 1 1 d . . .
C4 C 0.43104(19) 0.8113(6) 0.38991(19) 0.0367(9) Uani 1 1 d . . .
C5 C 0.45648(17) 0.7678(5) 0.20942(18) 0.0288(8) Uani 1 1 d . . .
C6 C 0.52411(18) 0.7951(5) 0.21429(18) 0.0306(8) Uani 1 1 d . . .
C7 C 0.42030(19) 0.7209(6) 0.1421(2) 0.0365(9) Uani 1 1 d . . .
C8 C 0.31304(19) 0.7133(6) 0.2276(2) 0.0445(10) Uani 1 1 d . . .
C9 C 0.4355(2) 1.0058(6) 0.4244(2) 0.0438(10) Uani 1 1 d . . .
H9A H 0.4115 1.0976 0.3918 0.066 Uiso 1 1 calc R . .
H9B H 0.4804 1.0447 0.4355 0.066 Uiso 1 1 calc R . .
H9C H 0.4174 1.0006 0.4683 0.066 Uiso 1 1 calc R . .
C10 C 0.4606(2) 0.6534(6) 0.4394(2) 0.0472(11) Uani 1 1 d . . .
H10A H 0.4563 0.5324 0.4138 0.071 Uiso 1 1 calc R . .
H10B H 0.4386 0.6457 0.4803 0.071 Uiso 1 1 calc R . .
H10C H 0.5060 0.6806 0.4557 0.071 Uiso 1 1 calc R . .
C11 C 0.3158(2) 0.7551(7) 0.3962(3) 0.0580(13) Uani 1 1 d . . .
H11 H 0.3291 0.7541 0.4462 0.070 Uiso 1 1 calc R . .
C12 C 0.2553(2) 0.7452(6) 0.3723(2) 0.0469(11) Uani 1 1 d . . .
H12 H 0.2426 0.7390 0.3223 0.056 Uiso 1 1 calc R . .
C13 C 0.2040(2) 0.7426(5) 0.4158(2) 0.0443(10) Uani 1 1 d . A .
C14 C 0.1439(3) 0.7402(12) 0.3844(3) 0.095(2) Uani 1 1 d . . .
H14 H 0.1345 0.7380 0.3340 0.114 Uiso 1 1 calc R . .
C15 C 0.0942(3) 0.7409(12) 0.4220(3) 0.100(3) Uani 1 1 d . A .
H15 H 0.0516 0.7368 0.3967 0.120 Uiso 1 1 calc R . .
C16 C 0.10371(17) 0.7470(5) 0.4940(2) 0.0360(9) Uani 1 1 d . . .
C17 C 0.1655(2) 0.7491(10) 0.5290(3) 0.078(2) Uani 1 1 d . A .
H17 H 0.1747 0.7533 0.5794 0.094 Uiso 1 1 calc R . .
C18 C 0.2155(2) 0.7449(10) 0.4885(4) 0.082(2) Uani 1 1 d . . .
H18 H 0.2585 0.7437 0.5126 0.098 Uiso 1 1 calc R A .
N4 N 0.04932(14) 0.7504(4) 0.52772(18) 0.0346(8) Uani 0.50 1 d P A 1
N5 N 0.0579(3) 0.8156(10) 0.5899(3) 0.0312(14) Uani 0.50 1 d P A 1
N6 N -0.1400(5) 0.8034(12) 0.7505(5) 0.0271(19) Uani 0.50 1 d P A 1
C19 C 0.0062(4) 0.8082(13) 0.6262(4) 0.0271(18) Uani 0.50 1 d P A 1
C20 C -0.0526(7) 0.7173(15) 0.6024(7) 0.033(3) Uani 0.50 1 d P A 1
H20 H -0.0596 0.6552 0.5577 0.040 Uiso 0.50 1 calc PR A 1
C21 C -0.0995(5) 0.7178(13) 0.6431(6) 0.027(2) Uani 0.50 1 d P A 1
H21 H -0.1388 0.6555 0.6258 0.033 Uiso 0.50 1 calc PR A 1
C22 C -0.0918(5) 0.8081(13) 0.7105(6) 0.029(2) Uani 0.50 1 d P A 1
C23 C -0.0325(3) 0.8979(10) 0.7337(4) 0.0284(15) Uani 0.50 1 d P A 1
H23 H -0.0250 0.9597 0.7785 0.034 Uiso 0.50 1 calc PR A 1
C24 C 0.0146(3) 0.8971(10) 0.6924(4) 0.0311(16) Uani 0.50 1 d P A 1
H24 H 0.0540 0.9588 0.7094 0.037 Uiso 0.50 1 calc PR A 1
C25 C -0.1344(4) 0.9158(11) 0.8171(4) 0.0345(16) Uani 0.50 1 d P A 1
H25A H -0.1779 0.9506 0.8248 0.041 Uiso 0.50 1 calc PR A 1
H25B H -0.1112 1.0347 0.8110 0.041 Uiso 0.50 1 calc PR A 1
C26 C -0.1006(5) 0.8154(16) 0.8819(5) 0.038(2) Uani 0.50 1 d PD A 1
H26A H -0.0575 0.7783 0.8739 0.046 Uiso 0.50 1 calc PR A 1
H26B H -0.0953 0.9045 0.9225 0.046 Uiso 0.50 1 calc PR A 1
O2A O -0.1323(8) 0.6557(15) 0.8995(8) 0.064(4) Uani 0.25 1 d PD A 1
C27 C -0.1934(3) 0.6740(11) 0.7356(4) 0.0348(16) Uani 0.50 1 d P A 1
H27A H -0.2067 0.6338 0.7805 0.042 Uiso 0.50 1 calc PR A 1
H27B H -0.1807 0.5598 0.7113 0.042 Uiso 0.50 1 calc PR A 1
C28 C -0.2494(17) 0.773(4) 0.6881(13) 0.052(6) Uani 0.50 1 d PD A 1
H28A H -0.2642 0.8797 0.7139 0.078 Uiso 0.50 1 calc PR A 1
H28B H -0.2845 0.6826 0.6751 0.078 Uiso 0.50 1 calc PR A 1
H28C H -0.2353 0.8197 0.6450 0.078 Uiso 0.50 1 calc PR A 1
N4' N 0.04932(14) 0.7504(4) 0.52772(18) 0.0346(8) Uani 0.50 1 d P A 2
N5' N 0.0580(3) 0.6889(10) 0.5877(3) 0.0317(14) Uani 0.50 1 d P A 2
N6' N -0.1348(5) 0.7194(12) 0.7531(6) 0.032(2) Uani 0.50 1 d P A 2
C19' C 0.0067(4) 0.7046(14) 0.6251(4) 0.0294(18) Uani 0.50 1 d P A 2
C20' C -0.0497(7) 0.8010(16) 0.6025(7) 0.035(3) Uani 0.50 1 d P A 2
H20' H -0.0560 0.8650 0.5582 0.041 Uiso 0.50 1 calc PR A 2
C21' C -0.0970(4) 0.8050(14) 0.6441(5) 0.027(2) Uani 0.50 1 d P A 2
H21' H -0.1359 0.8694 0.6271 0.033 Uiso 0.50 1 calc PR A 2
C22' C -0.0891(5) 0.7160(15) 0.7112(6) 0.031(2) Uani 0.50 1 d P A 2
C23' C -0.0307(3) 0.6191(10) 0.7336(4) 0.0313(15) Uani 0.50 1 d P A 2
H23' H -0.0236 0.5557 0.7781 0.038 Uiso 0.50 1 calc PR A 2
C24' C 0.0157(3) 0.6160(11) 0.6916(4) 0.0343(16) Uani 0.50 1 d P A 2
H24' H 0.0549 0.5523 0.7080 0.041 Uiso 0.50 1 calc PR A 2
C25' C -0.1323(4) 0.6022(11) 0.8169(4) 0.0364(17) Uani 0.50 1 d P A 2
H25C H -0.1100 0.4820 0.8102 0.044 Uiso 0.50 1 calc PR A 2
H25D H -0.1764 0.5707 0.8233 0.044 Uiso 0.50 1 calc PR A 2
C26' C -0.0982(4) 0.7001(17) 0.8830(5) 0.039(2) Uani 0.50 1 d PD A 2
H26C H -0.0906 0.6083 0.9227 0.047 Uiso 0.50 1 calc PR A 2
H26D H -0.0562 0.7473 0.8747 0.047 Uiso 0.50 1 calc PR A 2
O2C O -0.1347(6) 0.8517(14) 0.9011(6) 0.043(3) Uani 0.25 1 d PD A 2
C27' C -0.1907(4) 0.8497(11) 0.7385(4) 0.0393(18) Uani 0.50 1 d P A 2
H27C H -0.1805 0.9546 0.7078 0.047 Uiso 0.50 1 calc PR A 2
H27D H -0.1983 0.9055 0.7838 0.047 Uiso 0.50 1 calc PR A 2
C28' C -0.2537(17) 0.747(4) 0.7010(10) 0.040(5) Uani 0.50 1 d PD A 2
H28D H -0.2470 0.6969 0.6550 0.059 Uiso 0.50 1 calc PR A 2
H28E H -0.2890 0.8382 0.6937 0.059 Uiso 0.50 1 calc PR A 2
H28F H -0.2639 0.6429 0.7310 0.059 Uiso 0.50 1 calc PR A 2
O2D O -0.2449(5) 0.749(2) 0.6305(6) 0.048(4) Uani 0.25 1 d PD B 3
O2B O -0.2874(5) 0.8775(16) 0.7275(7) 0.047(3) Uani 0.25 1 d PD C 3
O3 O 0.3484(3) 0.3306(7) 0.4975(3) 0.1082(17) Uani 1 1 d . . .
C29 C 0.2523(4) 0.2415(17) 0.5318(5) 0.153(5) Uani 1 1 d . . .
H29A H 0.2458 0.1433 0.4950 0.230 Uiso 1 1 calc R . .
H29B H 0.2256 0.3517 0.5159 0.230 Uiso 1 1 calc R . .
H29C H 0.2406 0.1914 0.5757 0.230 Uiso 1 1 calc R . .
C30 C 0.3203(2) 0.2988(7) 0.5452(3) 0.0548(12) Uani 1 1 d . . .
C31 C 0.3480(4) 0.3100(10) 0.6199(4) 0.102(2) Uani 1 1 d . . .
H31A H 0.3944 0.3274 0.6248 0.153 Uiso 1 1 calc R . .
H31B H 0.3390 0.1925 0.6437 0.153 Uiso 1 1 calc R . .
H31C H 0.3294 0.4175 0.6416 0.153 Uiso 1 1 calc R . .

loop_
_atom_site_aniso_label
_atom_site_aniso_U_11
_atom_site_aniso_U_22
_atom_site_aniso_U_33
_atom_site_aniso_U_23
_atom_site_aniso_U_13
_atom_site_aniso_U_12
O1 0.0336(13) 0.0450(15) 0.0222(12) 0.0000(11) 0.0104(10) 0.0007(12)
N1 0.044(2) 0.051(2) 0.046(2) -0.0076(17) 0.0218(16) -0.0087(17)
N2 0.051(2) 0.071(3) 0.0282(18) -0.0044(17) 0.0085(15) 0.0010(19)
N3 0.041(2) 0.106(4) 0.063(3) -0.005(3) 0.006(2) -0.024(2)
C1 0.0306(18) 0.0238(17) 0.0294(18) 0.0010(14) 0.0096(14) 0.0028(14)
C2 0.0299(18) 0.0244(18) 0.043(2) 0.0031(15) 0.0138(15) -0.0004(14)
C3 0.047(2) 0.0280(19) 0.048(2) 0.0068(16) 0.0279(19) 0.0060(17)
C4 0.046(2) 0.041(2) 0.0289(18) 0.0052(16) 0.0216(16) 0.0029(18)
C5 0.0320(18) 0.0312(19) 0.0242(17) 0.0004(14) 0.0079(14) -0.0001(15)
C6 0.038(2) 0.0329(19) 0.0245(17) -0.0032(15) 0.0147(14) -0.0053(16)
C7 0.042(2) 0.041(2) 0.030(2) 0.0002(16) 0.0133(17) -0.0012(17)
C8 0.032(2) 0.052(3) 0.051(2) 0.002(2) 0.0131(19) -0.0063(19)
C9 0.058(3) 0.046(2) 0.032(2) 0.0025(17) 0.0207(18) -0.002(2)
C10 0.066(3) 0.047(2) 0.034(2) 0.0083(18) 0.0215(19) 0.011(2)
C11 0.053(3) 0.054(3) 0.076(3) 0.008(2) 0.035(3) 0.002(2)
C12 0.055(3) 0.035(2) 0.051(3) -0.0017(19) 0.011(2) -0.0007(19)
C13 0.053(3) 0.028(2) 0.059(3) 0.0014(18) 0.028(2) 0.0031(18)
C14 0.057(3) 0.167(8) 0.071(4) -0.027(4) 0.039(3) -0.016(4)
C15 0.050(3) 0.196(9) 0.060(3) -0.030(4) 0.032(3) -0.019(4)
C16 0.0284(19) 0.0251(18) 0.058(2) -0.0024(17) 0.0177(17) -0.0014(15)
C17 0.033(2) 0.140(6) 0.066(3) 0.020(3) 0.019(2) 0.002(3)
C18 0.020(2) 0.120(5) 0.105(5) 0.019(4) 0.009(2) 0.003(3)
N4 0.0286(16) 0.0305(17) 0.048(2) -0.0039(15) 0.0159(14) -0.0016(13)
N5 0.025(3) 0.025(4) 0.045(4) 0.003(3) 0.010(3) -0.001(3)
N6 0.027(5) 0.021(4) 0.035(4) -0.002(4) 0.011(3) 0.007(4)
C19 0.023(4) 0.020(4) 0.041(4) -0.001(4) 0.011(3) 0.000(4)
C20 0.032(5) 0.031(6) 0.037(5) -0.006(6) 0.009(4) -0.004(6)
C21 0.029(4) 0.009(4) 0.045(5) -0.005(5) 0.011(3) -0.008(4)
C22 0.030(4) 0.021(5) 0.038(5) -0.002(5) 0.007(3) 0.001(5)
C23 0.033(4) 0.021(3) 0.033(4) -0.002(3) 0.008(3) -0.003(3)
C24 0.023(3) 0.024(4) 0.046(4) 0.001(3) 0.006(3) -0.003(3)
C25 0.036(4) 0.029(4) 0.041(4) -0.001(3) 0.012(3) 0.003(3)
C26 0.047(6) 0.026(5) 0.042(5) 0.000(4) 0.008(4) 0.005(5)
O2A 0.077(10) 0.025(7) 0.087(11) 0.001(7) 0.009(9) 0.001(7)
C27 0.037(4) 0.029(4) 0.041(4) -0.004(3) 0.013(3) -0.003(3)
C28 0.030(8) 0.051(9) 0.077(13) 0.029(8) 0.017(8) -0.002(7)
N4' 0.0286(16) 0.0305(17) 0.048(2) -0.0039(15) 0.0159(14) -0.0016(13)
N5' 0.029(3) 0.026(4) 0.043(4) -0.002(3) 0.012(3) -0.001(3)
N6' 0.032(4) 0.028(5) 0.038(4) 0.005(5) 0.009(3) 0.016(5)
C19' 0.029(4) 0.026(5) 0.035(4) -0.001(4) 0.012(3) -0.001(4)
C20' 0.039(6) 0.036(7) 0.030(5) 0.005(6) 0.010(4) -0.002(7)
C21' 0.027(4) 0.017(5) 0.039(5) 0.005(5) 0.007(3) 0.003(4)
C22' 0.029(4) 0.032(5) 0.032(5) -0.002(5) 0.007(3) 0.001(5)
C23' 0.037(4) 0.025(3) 0.034(4) 0.003(3) 0.011(3) 0.003(3)
C24' 0.028(4) 0.028(4) 0.048(4) -0.001(3) 0.009(3) 0.002(3)
C25' 0.035(4) 0.033(4) 0.044(4) -0.002(3) 0.016(3) -0.004(3)
C26' 0.043(5) 0.038(6) 0.037(5) 0.002(4) 0.010(4) -0.014(5)
O2C 0.048(7) 0.027(6) 0.057(7) -0.009(5) 0.022(6) -0.004(5)
C27' 0.046(5) 0.031(4) 0.045(5) 0.006(3) 0.020(4) 0.008(4)
C28' 0.032(7) 0.044(9) 0.047(7) 0.008(7) 0.018(6) -0.004(7)
O2D 0.034(6) 0.092(11) 0.022(6) -0.006(6) 0.016(5) -0.012(6)
O2B 0.036(6) 0.035(6) 0.074(8) -0.018(6) 0.024(6) 0.002(5)
O3 0.136(4) 0.093(3) 0.120(4) 0.018(3) 0.090(3) 0.020(3)
C29 0.104(6) 0.236(13) 0.105(6) 0.032(7) -0.024(5) -0.066(7)
C30 0.065(3) 0.048(3) 0.056(3) -0.001(2) 0.025(2) 0.010(2)
C31 0.136(6) 0.076(4) 0.081(4) -0.005(4) -0.019(4) -0.010(4)

loop_
_atom_type_symbol
_atom_type_description
_atom_type_scat_dispersion_real
_atom_type_scat_dispersion_imag
_atom_type_scat_source
C C 0.0033 0.0016 'International Tables Vol C Tables 4.2.6.8 and 6.1.1.4'
H H 0.0000 0.0000 'International Tables Vol C Tables 4.2.6.8 and 6.1.1.4'
N N 0.0061 0.0033 'International Tables Vol C Tables 4.2.6.8 and 6.1.1.4'
O O 0.0106 0.0060 'International Tables Vol C Tables 4.2.6.8 and 6.1.1.4'

loop_
_geom_angle_atom_site_label_1
_geom_angle_atom_site_label_2
_geom_angle_atom_site_label_3
_geom_angle
C1 O1 C4 110.1(3)
O1 C1 C5 118.9(3)
O1 C1 C2 110.3(3)
C5 C1 C2 130.8(3)
C3 C2 C8 127.0(4)
C3 C2 C1 108.1(3)
C8 C2 C1 125.0(3)
C2 C3 C11 134.7(4)
C2 C3 C4 108.7(3)
C11 C3 C4 116.5(4)
O1 C4 C3 102.7(3)
O1 C4 C9 107.7(3)
C3 C4 C9 112.2(3)
O1 C4 C10 106.1(3)
C3 C4 C10 113.5(3)
C9 C4 C10 113.7(3)
C1 C5 C7 123.0(3)
C1 C5 C6 118.8(3)
C7 C5 C6 118.1(3)
N1 C6 C5 179.4(4)
N2 C7 C5 178.5(4)
N3 C8 C2 178.7(5)
C4 C9 H9A 109.5
C4 C9 H9B 109.5
H9A C9 H9B 109.5
C4 C9 H9C 109.5
H9A C9 H9C 109.5
H9B C9 H9C 109.5
C4 C10 H10A 109.5
C4 C10 H10B 109.5
H10A C10 H10B 109.5
C4 C10 H10C 109.5
H10A C10 H10C 109.5
H10B C10 H10C 109.5
C12 C11 C3 124.8(5)
C12 C11 H11 117.6
C3 C11 H11 117.6
C11 C12 C13 126.0(5)
C11 C12 H12 117.0
C13 C12 H12 117.0
C14 C13 C18 117.1(4)
C14 C13 C12 119.6(5)
C18 C13 C12 123.3(4)
C13 C14 C15 122.2(6)
C13 C14 H14 118.9
C15 C14 H14 118.9
C16 C15 C14 122.3(6)
C16 C15 H15 118.8
C14 C15 H15 118.8
C15 C16 C17 117.5(4)
C15 C16 N4 118.0(4)
C17 C16 N4 124.5(4)
C16 C17 C18 118.6(5)
C16 C17 H17 120.7
C18 C17 H17 120.7
C13 C18 C17 122.3(5)
C13 C18 H18 118.9
C17 C18 H18 118.9
N5 N4 C16 116.0(4)
N4 N5 C19 117.2(6)
C22 N6 C27 122.5(8)
C22 N6 C25 120.2(8)
C27 N6 C25 116.8(8)
N5 C19 C24 116.3(7)
N5 C19 C20 125.8(9)
C24 C19 C20 117.9(8)
C21 C20 C19 120.5(11)
C21 C20 H20 119.7
C19 C20 H20 119.7
C20 C21 C22 122.3(10)
C20 C21 H21 118.9
C22 C21 H21 118.9
N6 C22 C23 122.9(9)
N6 C22 C21 120.6(9)
C23 C22 C21 116.5(9)
C24 C23 C22 121.0(7)
C24 C23 H23 119.5
C22 C23 H23 119.5
C23 C24 C19 121.9(7)
C23 C24 H24 119.1
C19 C24 H24 119.1
N6 C25 C26 114.4(7)
N6 C25 H25A 108.7
C26 C25 H25A 108.7
N6 C25 H25B 108.7
C26 C25 H25B 108.7
H25A C25 H25B 107.6
O2A C26 C25 113.7(9)
O2A C26 H26A 108.8
C25 C26 H26A 108.8
O2A C26 H26B 108.8
C25 C26 H26B 108.8
H26A C26 H26B 107.7
N6 C27 C28 109.4(15)
N6 C27 H27A 109.8
C28 C27 H27A 109.8
N6 C27 H27B 109.8
C28 C27 H27B 109.8
H27A C27 H27B 108.2
C22' N6' C25' 123.4(8)
C22' N6' C27' 121.7(9)
C25' N6' C27' 114.8(8)
C20' C19' C24' 118.8(8)
C20' C19' N5' 125.9(9)
C24' C19' N5' 115.3(7)
C19' C20' C21' 120.4(10)
C19' C20' H20' 119.8
C21' C20' H20' 119.8
C20' C21' C22' 121.9(9)
C20' C21' H21' 119.1
C22' C21' H21' 119.1
N6' C22' C21' 122.8(9)
N6' C22' C23' 120.4(9)
C21' C22' C23' 116.8(8)
C24' C23' C22' 120.6(7)
C24' C23' H23' 119.7
C22' C23' H23' 119.7
C23' C24' C19' 121.5(7)
C23' C24' H24' 119.2
C19' C24' H24' 119.2
N6' C25' C26' 112.5(8)
N6' C25' H25C 109.1
C26' C25' H25C 109.1
N6' C25' H25D 109.1
C26' C25' H25D 109.1
H25C C25' H25D 107.8
O2C C26' C25' 110.4(8)
O2C C26' H26C 109.6
C25' C26' H26C 109.6
O2C C26' H26D 109.6
C25' C26' H26D 109.6
H26C C26' H26D 108.1
N6' C27' C28' 112.8(11)
N6' C27' H27C 109.0
C28' C27' H27C 109.0
N6' C27' H27D 109.0
C28' C27' H27D 109.0
H27C C27' H27D 107.8
C27' C28' H28D 109.5
C27' C28' H28E 109.5
H28D C28' H28E 109.5
C27' C28' H28F 109.5
H28D C28' H28F 109.5
H28E C28' H28F 109.5
C30 C29 H29A 109.5
C30 C29 H29B 109.5
H29A C29 H29B 109.5
C30 C29 H29C 109.5
H29A C29 H29C 109.5
H29B C29 H29C 109.5
O3 C30 C31 124.7(6)
O3 C30 C29 121.3(6)
C31 C30 C29 114.0(6)
C30 C31 H31A 109.5
C30 C31 H31B 109.5
H31A C31 H31B 109.5
C30 C31 H31C 109.5
H31A C31 H31C 109.5
H31B C31 H31C 109.5

loop_
_geom_bond_atom_site_label_1
_geom_bond_atom_site_label_2
_geom_bond_distance
O1 C1 1.323(4)
O1 C4 1.476(4)
N1 C6 1.142(5)
N2 C7 1.147(5)
N3 C8 1.145(6)
C1 C5 1.374(5)
C1 C2 1.441(5)
C2 C3 1.366(5)
C2 C8 1.406(6)
C3 C11 1.439(6)
C3 C4 1.501(6)
C4 C9 1.518(6)
C4 C10 1.526(6)
C5 C7 1.421(5)
C5 C6 1.436(5)
C9 H9A 0.9800
C9 H9B 0.9800
C9 H9C 0.9800
C10 H10A 0.9800
C10 H10B 0.9800
C10 H10C 0.9800
C11 C12 1.288(7)
C11 H11 0.9500
C12 C13 1.479(6)
C12 H12 0.9500
C13 C14 1.314(8)
C13 C18 1.370(8)
C14 C15 1.375(7)
C14 H14 0.9500
C15 C16 1.357(7)
C15 H15 0.9500
C16 C17 1.367(6)
C16 N4 1.415(5)
C17 C18 1.415(7)
C17 H17 0.9500
C18 H18 0.9500
N4 N5 1.259(7)
N5 C19 1.396(10)
N6 C22 1.377(14)
N6 C27 1.446(12)
N6 C25 1.487(12)
C19 C24 1.396(11)
C19 C20 1.407(16)
C20 C21 1.365(16)
C20 H20 0.9500
C21 C22 1.422(16)
C21 H21 0.9500
C22 C23 1.412(12)
C23 C24 1.375(9)
C23 H23 0.9500
C24 H24 0.9500
C25 C26 1.499(12)
C25 H25A 0.9900
C25 H25B 0.9900
C26 O2A 1.382(9)
C26 H26A 0.9900
C26 H26B 0.9900
C27 C28 1.54(3)
C27 H27A 0.9900
C27 H27B 0.9900
C28 H28A 0.9800
C28 H28B 0.9800
C28 H28C 0.9800
N5' C19' 1.405(10)
N6' C22' 1.359(14)
N6' C25' 1.467(12)
N6' C27' 1.488(10)
C19' C20' 1.380(17)
C19' C24' 1.400(11)
C20' C21' 1.383(16)
C20' H20' 0.9500
C21' C22' 1.412(15)
C21' H21' 0.9500
C22' C23' 1.418(12)
C23' C24' 1.373(10)
C23' H23' 0.9500
C24' H24' 0.9500
C25' C26' 1.512(12)
C25' H25C 0.9900
C25' H25D 0.9900
C26' O2C 1.399(9)
C26' H26C 0.9900
C26' H26D 0.9900
C27' C28' 1.58(4)
C27' H27C 0.9900
C27' H27D 0.9900
C28' H28D 0.9800
C28' H28E 0.9800
C28' H28F 0.9800
O3 C30 1.192(6)
C29 C30 1.478(9)
C29 H29A 0.9800
C29 H29B 0.9800
C29 H29C 0.9800
C30 C31 1.451(8)
C31 H31A 0.9800
C31 H31B 0.9800
C31 H31C 0.9800
